data_7019421
loop_
_publ_author_name
'Senchyk, Ganna A.'
'Lysenko, Andrey B.'
'Boldog, Ishtvan'
'Rusanov, Eduard B.'
'Chernega, Alexander N.'
'Krautscheid, Harald'
'Domasevitch, Konstantin V.'

_publ_section_title
;
 1,2,4-Triazole functionalized adamantanes: a new library of polydentate
 tectons for designing structures of coordination polymers.
;
_journal_issue 28
_journal_name_full 'Dalton transactions (Cambridge, England : 2003)'
_journal_page_first 8675
_journal_page_last 8689
_journal_paper_doi 10.1039/c2dt30362k
_journal_volume 41
_journal_year 2012
_chemical_formula_moiety '(C32 H38 Cd N18), 2(N O3), 6(H2 O)'
_chemical_formula_sum 'C32 H50 Cd N20 O12'
_chemical_formula_weight 1019.32
_chemical_name_common
;bis-(1,3,5-tri(1,2,4-triazol-4-yl)adamantane)cadmium(ii)
Nitrate Hexahydrate
;
_chemical_name_systematic
;
bis-[1,3,5-tri(1,2,4-triazol-4-yl)adamantane]cadmium(II)
Nitrate Hexahydrate
;
_space_group_IT_number 167
_space_group_name_Hall '-R 3 2"c'
_symmetry_cell_setting trigonal
_symmetry_Int_Tables_number 167
_symmetry_space_group_name_Hall '-R 3 2"c'
_symmetry_space_group_name_H-M 'R -3 c :H'
_atom_sites_solution_hydrogens geom
_atom_sites_solution_primary direct
_atom_sites_solution_secondary difmap
_audit_creation_method SHELXL-97
_cell_angle_alpha 90.00
_cell_angle_beta 90.00
_cell_angle_gamma 120.00
_cell_formula_units_Z 6
_cell_length_a 11.5603(2)
_cell_length_b 11.5603(2)
_cell_length_c 53.0233(19)
_cell_measurement_reflns_used 11430
_cell_measurement_temperature 296(2)
_cell_measurement_theta_max 26.41
_cell_measurement_theta_min 2.17
_cell_volume 6136.7(3)
_computing_cell_refinement 'SAINT-NT (Bruker, 1999)'
_computing_data_collection 'SMART-NT (Bruker, 1998)'
_computing_data_reduction 'SAINT-NT (Bruker, 1999)'
_computing_molecular_graphics 'Diamond 2.1e (Brandenburg, 1999)'
_computing_publication_material 'WinGX 1.70.01 (Farrugia, 1999)'
_computing_structure_refinement 'SHELXL-97 (Sheldrick, 2008)'
_computing_structure_solution 'SHELXS-97 (Sheldrick, 2008)'
_diffrn_ambient_temperature 296(2)
_diffrn_measured_fraction_theta_full 0.996
_diffrn_measured_fraction_theta_max 0.996
_diffrn_measurement_device_type 'Bruker APEXII area-detector diffractometer'
_diffrn_measurement_method '\w scans'
_diffrn_radiation_monochromator graphite
_diffrn_radiation_source 'fine-focus sealed tube'
_diffrn_radiation_type MoK\a
_diffrn_radiation_wavelength 0.71073
_diffrn_reflns_av_R_equivalents 0.0427
_diffrn_reflns_av_sigmaI/netI 0.0235
_diffrn_reflns_limit_h_max 14
_diffrn_reflns_limit_h_min -14
_diffrn_reflns_limit_k_max 13
_diffrn_reflns_limit_k_min -14
_diffrn_reflns_limit_l_max 66
_diffrn_reflns_limit_l_min -61
_diffrn_reflns_number 11430
_diffrn_reflns_theta_full 26.41
_diffrn_reflns_theta_max 26.41
_diffrn_reflns_theta_min 2.17
_diffrn_standards_decay_% 0
_exptl_absorpt_coefficient_mu 0.622
_exptl_absorpt_correction_T_max 0.9578
_exptl_absorpt_correction_T_min 0.8753
_exptl_absorpt_correction_type empirical
_exptl_absorpt_process_details 'SADABS (Sheldrick, 1996)'
_exptl_crystal_colour colorless
_exptl_crystal_density_diffrn 1.655
_exptl_crystal_density_method 'not measured'
_exptl_crystal_description prism
_exptl_crystal_F_000 3156
_exptl_crystal_size_max 0.22
_exptl_crystal_size_mid 0.13
_exptl_crystal_size_min 0.07
_refine_diff_density_max 0.657
_refine_diff_density_min -0.313
_refine_diff_density_rms 0.075
_refine_ls_extinction_method none
_refine_ls_goodness_of_fit_ref 1.092
_refine_ls_hydrogen_treatment constr
_refine_ls_matrix_type full
_refine_ls_number_parameters 141
_refine_ls_number_reflns 1408
_refine_ls_number_restraints 31
_refine_ls_restrained_S_all 1.115
_refine_ls_R_factor_all 0.0390
_refine_ls_R_factor_gt 0.0304
_refine_ls_shift/su_max 0.000
_refine_ls_shift/su_mean 0.000
_refine_ls_structure_factor_coef Fsqd
_refine_ls_weighting_details 'calc w=1/[\s^2^(Fo^2^)+(0.0462P)^2^+12.1670P] where P=(Fo^2^+2Fc^2^)/3'
_refine_ls_weighting_scheme calc
_refine_ls_wR_factor_gt 0.0779
_refine_ls_wR_factor_ref 0.0818
_reflns_number_gt 1190
_reflns_number_total 1408
_reflns_threshold_expression >2sigma(I)
_cod_data_source_file c2dt30362k.txt
_cod_data_source_block (4)
_cod_depositor_comments
;
The following automatic conversions were performed:

data name '_iucr_refine_instruction_details' was replaced with
'_iucr_refine_instructions_details' as specified in the replacement
file 'data/replacement-values/replacement_tags.lst'.

Automatic conversion script
Id: cif_correct_tags 9268 2022-04-12 08:56:07Z antanas 
;
_cod_original_sg_symbol_H-M 'R -3 c'
_cod_database_code 7019421

loop_
_symmetry_equiv_pos_as_xyz
'x, y, z'
'-y, x-y, z'
'-x+y, -x, z'
'y, x, -z+1/2'
'x-y, -y, -z+1/2'
'-x, -x+y, -z+1/2'
'x+2/3, y+1/3, z+1/3'
'-y+2/3, x-y+1/3, z+1/3'
'-x+y+2/3, -x+1/3, z+1/3'
'y+2/3, x+1/3, -z+5/6'
'x-y+2/3, -y+1/3, -z+5/6'
'-x+2/3, -x+y+1/3, -z+5/6'
'x+1/3, y+2/3, z+2/3'
'-y+1/3, x-y+2/3, z+2/3'
'-x+y+1/3, -x+2/3, z+2/3'
'y+1/3, x+2/3, -z+7/6'
'x-y+1/3, -y+2/3, -z+7/6'
'-x+1/3, -x+y+2/3, -z+7/6'
'-x, -y, -z'
'y, -x+y, -z'
'x-y, x, -z'
'-y, -x, z-1/2'
'-x+y, y, z-1/2'
'x, x-y, z-1/2'
'-x+2/3, -y+1/3, -z+1/3'
'y+2/3, -x+y+1/3, -z+1/3'
'x-y+2/3, x+1/3, -z+1/3'
'-y+2/3, -x+1/3, z-1/6'
'-x+y+2/3, y+1/3, z-1/6'
'x+2/3, x-y+1/3, z-1/6'
'-x+1/3, -y+2/3, -z+2/3'
'y+1/3, -x+y+2/3, -z+2/3'
'x-y+1/3, x+2/3, -z+2/3'
'-y+1/3, -x+2/3, z+1/6'
'-x+y+1/3, y+2/3, z+1/6'
'x+1/3, x-y+2/3, z+1/6'

loop_
_atom_site_label
_atom_site_type_symbol
_atom_site_fract_x
_atom_site_fract_y
_atom_site_fract_z
_atom_site_U_iso_or_equiv
_atom_site_adp_type
_atom_site_occupancy
_atom_site_symmetry_multiplicity
_atom_site_calc_flag
_atom_site_refinement_flags
_atom_site_disorder_assembly
_atom_site_disorder_group
Cd1 Cd 0.0000 0.0000 0.0000 0.01670(15) Uani 1 6 d S . .
N1 N 0.1440(2) 0.1891(2) 0.02383(4) 0.0235(4) Uani 1 1 d . . .
N2 N 0.2693(2) 0.2127(2) 0.03025(4) 0.0300(5) Uani 1 1 d . . .
N3 N 0.25643(19) 0.39234(19) 0.03835(3) 0.0203(4) Uani 1 1 d . . .
C1 C 0.1387(2) 0.2966(3) 0.02900(5) 0.0246(5) Uani 1 1 d . . .
H1 H 0.0641 0.3059 0.0266 0.030 Uiso 1 1 calc R . .
C2 C 0.3331(3) 0.3339(3) 0.03903(6) 0.0321(6) Uani 1 1 d . . .
H2 H 0.4204 0.3754 0.0450 0.039 Uiso 1 1 calc R . .
C3 C 0.2937(2) 0.5276(2) 0.04769(4) 0.0196(5) Uani 1 1 d . . .
C4 C 0.4337(2) 0.6269(2) 0.03785(4) 0.0209(5) Uani 1 1 d . . .
H4A H 0.4975 0.6016 0.0437 0.025 Uiso 1 1 calc R . .
H4B H 0.4340 0.6269 0.0196 0.025 Uiso 1 1 calc R . .
C5 C 0.2933(3) 0.5266(2) 0.07664(4) 0.0235(5) Uani 1 1 d . . .
H5A H 0.2050 0.4628 0.0828 0.028 Uiso 1 1 calc R . .
H5B H 0.3558 0.5004 0.0828 0.028 Uiso 1 1 calc R . .
C6 C 0.3333 0.6667 0.08621(7) 0.0236(8) Uani 1 3 d S . .
H6 H 0.3333 0.6667 0.1047 0.028 Uiso 1 3 calc SR . .
N4 N -0.1481(7) 0.3036(7) 0.07557(16) 0.0742(17) Uani 0.3333 1 d PDU . 1
O1 O -0.0513(8) 0.3455(12) 0.08899(17) 0.078(2) Uani 0.3333 1 d PDU . 1
O2 O -0.1305(9) 0.3475(9) 0.05370(15) 0.077(2) Uani 0.3333 1 d PDU . 1
O3 O -0.2600(7) 0.2218(8) 0.08216(16) 0.0706(18) Uani 0.3333 1 d PDU . 1
O1W O -0.1336(5) 0.3317(5) 0.02889(12) 0.0687(14) Uani 0.50 1 d PU A 2
O2W O -0.2791(8) 0.3329(11) 0.02556(17) 0.077(2) Uani 0.3333 1 d PU . 2
O3W O -0.0939(12) 0.3398(14) 0.0636(3) 0.038(3) Uani 0.1667 1 d P B 2

loop_
_atom_site_aniso_label
_atom_site_aniso_U_11
_atom_site_aniso_U_22
_atom_site_aniso_U_33
_atom_site_aniso_U_23
_atom_site_aniso_U_13
_atom_site_aniso_U_12
Cd1 0.01543(17) 0.01543(17) 0.0192(2) 0.000 0.000 0.00772(8)
N1 0.0211(10) 0.0229(11) 0.0271(10) -0.0026(8) -0.0018(8) 0.0114(9)
N2 0.0256(11) 0.0267(11) 0.0410(13) -0.0056(10) -0.0059(10) 0.0155(9)
N3 0.0198(10) 0.0186(10) 0.0223(10) -0.0008(8) -0.0017(8) 0.0095(8)
C1 0.0217(12) 0.0243(12) 0.0287(12) -0.0055(10) -0.0041(10) 0.0122(10)
C2 0.0249(13) 0.0250(13) 0.0474(15) -0.0090(12) -0.0093(12) 0.0131(11)
C3 0.0203(11) 0.0166(11) 0.0214(11) -0.0008(9) 0.0007(9) 0.0089(9)
C4 0.0203(11) 0.0199(11) 0.0237(11) -0.0004(9) -0.0005(9) 0.0110(10)
C5 0.0252(12) 0.0252(13) 0.0203(11) 0.0039(10) 0.0006(9) 0.0127(10)
C6 0.0275(13) 0.0275(13) 0.0157(17) 0.000 0.000 0.0138(7)
N4 0.058(3) 0.061(3) 0.094(5) 0.006(3) 0.009(3) 0.023(3)
O1 0.059(3) 0.068(3) 0.094(5) 0.004(3) 0.007(3) 0.022(3)
O2 0.061(3) 0.061(3) 0.096(5) 0.008(3) 0.010(3) 0.020(3)
O3 0.059(3) 0.056(3) 0.089(5) 0.009(3) 0.011(3) 0.024(3)
O1W 0.060(3) 0.036(2) 0.099(4) -0.003(2) 0.002(3) 0.016(2)
O2W 0.067(4) 0.049(3) 0.089(4) -0.002(4) 0.005(3) 0.011(4)
O3W 0.023(6) 0.049(8) 0.043(8) 0.014(6) -0.014(5) 0.018(6)

loop_
_atom_type_symbol
_atom_type_description
_atom_type_scat_dispersion_real
_atom_type_scat_dispersion_imag
_atom_type_scat_source
C C 0.0033 0.0016 'International Tables Vol C Tables 4.2.6.8 and 6.1.1.4'
H H 0.0000 0.0000 'International Tables Vol C Tables 4.2.6.8 and 6.1.1.4'
N N 0.0061 0.0033 'International Tables Vol C Tables 4.2.6.8 and 6.1.1.4'
O O 0.0106 0.0060 'International Tables Vol C Tables 4.2.6.8 and 6.1.1.4'
Cd Cd -0.8075 1.2024 'International Tables Vol C Tables 4.2.6.8 and 6.1.1.4'

loop_
_geom_angle_atom_site_label_1
_geom_angle_atom_site_label_2
_geom_angle_atom_site_label_3
_geom_angle
_geom_angle_site_symmetry_1
_geom_angle_site_symmetry_3
N1 Cd1 N1 86.27(7) 19 2
N1 Cd1 N1 180.00(12) 19 .
N1 Cd1 N1 93.73(7) 2 .
N1 Cd1 N1 93.73(7) 19 20
N1 Cd1 N1 180.00(8) 2 20
N1 Cd1 N1 86.27(7) . 20
N1 Cd1 N1 93.73(7) 19 21
N1 Cd1 N1 86.27(7) 2 21
N1 Cd1 N1 86.27(7) . 21
N1 Cd1 N1 93.73(7) 20 21
N1 Cd1 N1 86.27(7) 19 3
N1 Cd1 N1 93.73(7) 2 3
N1 Cd1 N1 93.73(7) . 3
N1 Cd1 N1 86.27(7) 20 3
N1 Cd1 N1 180.00(11) 21 3
C1 N1 N2 107.8(2) . .
C1 N1 Cd1 130.71(17) . .
N2 N1 Cd1 120.23(14) . .
C2 N2 N1 106.0(2) . .
C1 N3 C2 104.1(2) . .
C1 N3 C3 129.1(2) . .
C2 N3 C3 126.72(19) . .
N1 C1 N3 110.6(2) . .
N1 C1 H1 124.7 . .
N3 C1 H1 124.7 . .
N2 C2 N3 111.5(2) . .
N2 C2 H2 124.2 . .
N3 C2 H2 124.2 . .
N3 C3 C4 109.37(18) . 3_565
N3 C3 C4 108.48(19) . .
C4 C3 C4 109.7(2) 3_565 .
N3 C3 C5 109.14(18) . .
C4 C3 C5 110.08(19) 3_565 .
C4 C3 C5 110.09(19) . .
C3 C4 C3 108.4(2) 2_665 .
C3 C4 H4A 110.0 2_665 .
C3 C4 H4A 110.0 . .
C3 C4 H4B 110.0 2_665 .
C3 C4 H4B 110.0 . .
H4A C4 H4B 108.4 . .
C6 C5 C3 109.0(2) . .
C6 C5 H5A 109.9 . .
C3 C5 H5A 109.9 . .
C6 C5 H5B 109.9 . .
C3 C5 H5B 109.9 . .
H5A C5 H5B 108.3 . .
C5 C6 C5 109.59(17) 3_565 2_665
C5 C6 C5 109.59(17) 3_565 .
C5 C6 C5 109.59(16) 2_665 .
C5 C6 H6 109.4 3_565 .
C5 C6 H6 109.4 2_665 .
C5 C6 H6 109.4 . .
O1 N4 O3 123.9(7) . .
O1 N4 O2 117.2(7) . .
O3 N4 O2 118.8(6) . .

loop_
_geom_bond_atom_site_label_1
_geom_bond_atom_site_label_2
_geom_bond_distance
_geom_bond_site_symmetry_2
Cd1 N1 2.347(2) 19
Cd1 N1 2.347(2) 2
Cd1 N1 2.347(2) .
Cd1 N1 2.347(2) 20
Cd1 N1 2.347(2) 21
Cd1 N1 2.347(2) 3
N1 C1 1.302(3) .
N1 N2 1.376(3) .
N2 C2 1.300(3) .
N3 C1 1.348(3) .
N3 C2 1.357(3) .
N3 C3 1.484(3) .
C1 H1 0.9300 .
C2 H2 0.9300 .
C3 C4 1.530(3) 3_565
C3 C4 1.534(3) .
C3 C5 1.535(3) .
C4 H4A 0.9700 .
C4 H4B 0.9700 .
C5 C6 1.531(3) .
C5 H5A 0.9700 .
C5 H5B 0.9700 .
C6 C5 1.531(3) 3_565
C6 C5 1.531(3) 2_665
C6 H6 0.9800 .
N4 O1 1.205(6) .
N4 O3 1.211(6) .
N4 O2 1.241(6) .

loop_
_geom_torsion_atom_site_label_1
_geom_torsion_atom_site_label_2
_geom_torsion_atom_site_label_3
_geom_torsion_atom_site_label_4
_geom_torsion
_geom_torsion_site_symmetry_1
_geom_torsion_site_symmetry_4
N1 Cd1 N1 C1 -55.7(3) 2 .
N1 Cd1 N1 C1 124.3(3) 20 .
N1 Cd1 N1 C1 30.3(2) 21 .
N1 Cd1 N1 C1 -149.7(2) 3 .
N1 Cd1 N1 N2 138.89(15) 2 .
N1 Cd1 N1 N2 -41.11(15) 20 .
N1 Cd1 N1 N2 -135.1(2) 21 .
N1 Cd1 N1 N2 44.9(2) 3 .
C1 N1 N2 C2 0.1(3) . .
Cd1 N1 N2 C2 168.50(18) . .
N2 N1 C1 N3 0.8(3) . .
Cd1 N1 C1 N3 -165.94(15) . .
C2 N3 C1 N1 -1.3(3) . .
C3 N3 C1 N1 -177.2(2) . .
N1 N2 C2 N3 -1.0(3) . .
C1 N3 C2 N2 1.4(3) . .
C3 N3 C2 N2 177.4(2) . .
C1 N3 C3 C4 -18.1(3) . 3_565
C2 N3 C3 C4 166.9(2) . 3_565
C1 N3 C3 C4 -137.7(2) . .
C2 N3 C3 C4 47.3(3) . .
C1 N3 C3 C5 102.4(3) . .
C2 N3 C3 C5 -72.6(3) . .
N3 C3 C4 C3 -179.50(15) . 2_665
C4 C3 C4 C3 61.1(3) 3_565 2_665
C5 C3 C4 C3 -60.1(2) . 2_665
N3 C3 C5 C6 179.34(15) . .
C4 C3 C5 C6 -60.6(2) 3_565 .
C4 C3 C5 C6 60.4(2) . .
C3 C5 C6 C5 60.2(2) . 3_565
C3 C5 C6 C5 -60.1(2) . 2_665
